data_2226388
loop_
_publ_author_name
'Fun, Hoong-Kun'
'Goh, Jia Hao'
'Rai, Sankappa'
'Isloor, Arun M.'
'Shetty, Prakash'

_publ_section_title
;
 Methyl 2,6-bis[(5-chloro-4,6-dimethoxypyrimidin-2-yl)oxy]benzoate
;
_journal_coeditor_code CI5115
_journal_issue 7
_journal_name_full 'Acta Crystallographica Section E'
_journal_page_first o1869
_journal_page_last o1870
_journal_paper_doi 10.1107/S1600536810024785
_journal_volume 66
_journal_year 2010
_chemical_formula_iupac 'C20 H18 Cl2 N4 O8'
_chemical_formula_moiety 'C20 H18 Cl2 N4 O8'
_chemical_formula_sum 'C20 H18 Cl2 N4 O8'
_chemical_formula_weight 513.28
_chemical_name_systematic
;
Methyl 2,6-bis[(5-chloro-4,6-dimethoxypyrimidin-2-yl)oxy]benzoate
;
_space_group_IT_number 15
_symmetry_cell_setting monoclinic
_symmetry_space_group_name_Hall '-C 2yc'
_symmetry_space_group_name_H-M 'C 1 2/c 1'
_atom_sites_solution_hydrogens geom
_atom_sites_solution_primary direct
_atom_sites_solution_secondary difmap
_audit_creation_method SHELXL-97
_cell_angle_alpha 90.00
_cell_angle_beta 123.014(2)
_cell_angle_gamma 90.00
_cell_formula_units_Z 8
_cell_length_a 29.354(3)
_cell_length_b 8.0485(8)
_cell_length_c 22.5923(19)
_cell_measurement_reflns_used 9948
_cell_measurement_temperature 100.00(10)
_cell_measurement_theta_max 32.63
_cell_measurement_theta_min 2.66
_cell_volume 4475.7(7)
_computing_cell_refinement 'SAINT (Bruker, 2009)'
_computing_data_collection 'APEX2 (Bruker, 2009)'
_computing_data_reduction 'SAINT (Bruker, 2009)'
_computing_molecular_graphics 'SHELXTL (Sheldrick, 2008)'
_computing_publication_material 'SHELXTL (Sheldrick, 2008) and PLATON (Spek, 2009)'
_computing_structure_refinement 'SHELXTL (Sheldrick, 2008)'
_computing_structure_solution 'SHELXTL (Sheldrick, 2008)'
_diffrn_ambient_temperature 100.00(10)
_diffrn_measured_fraction_theta_full 0.980
_diffrn_measured_fraction_theta_max 0.980
_diffrn_measurement_device_type
;
Bruker APEXII DUO CCD area-detector diffractometer
;
_diffrn_measurement_method '\f and \w scans'
_diffrn_radiation_monochromator graphite
_diffrn_radiation_source 'fine-focus sealed tube'
_diffrn_radiation_type MoK\a
_diffrn_radiation_wavelength 0.71073
_diffrn_reflns_av_R_equivalents 0.0230
_diffrn_reflns_av_sigmaI/netI 0.0297
_diffrn_reflns_limit_h_max 43
_diffrn_reflns_limit_h_min -44
_diffrn_reflns_limit_k_max 12
_diffrn_reflns_limit_k_min -12
_diffrn_reflns_limit_l_max 34
_diffrn_reflns_limit_l_min -34
_diffrn_reflns_number 22170
_diffrn_reflns_theta_full 32.64
_diffrn_reflns_theta_max 32.64
_diffrn_reflns_theta_min 1.65
_diffrn_standards_number 0
_exptl_absorpt_coefficient_mu 0.346
_exptl_absorpt_correction_T_max 0.9483
_exptl_absorpt_correction_T_min 0.8248
_exptl_absorpt_correction_type multi-scan
_exptl_absorpt_process_details '(<i>SADABS</i>; Bruker, 2009)'
_exptl_crystal_colour colourless
_exptl_crystal_density_diffrn 1.523
_exptl_crystal_density_method 'not measured'
_exptl_crystal_description Block
_exptl_crystal_F_000 2112
_exptl_crystal_size_max 0.579
_exptl_crystal_size_mid 0.308
_exptl_crystal_size_min 0.155
_refine_diff_density_max 0.707
_refine_diff_density_min -0.547
_refine_ls_extinction_method none
_refine_ls_goodness_of_fit_ref 1.080
_refine_ls_hydrogen_treatment constr
_refine_ls_matrix_type full
_refine_ls_number_parameters 312
_refine_ls_number_reflns 8040
_refine_ls_number_restraints 0
_refine_ls_restrained_S_all 1.080
_refine_ls_R_factor_all 0.0488
_refine_ls_R_factor_gt 0.0400
_refine_ls_shift/su_max 0.001
_refine_ls_shift/su_mean 0.000
_refine_ls_structure_factor_coef Fsqd
_refine_ls_weighting_details 'calc w=1/[\s^2^(Fo^2^)+(0.0781P)^2^+1.9869P] where P=(Fo^2^+2Fc^2^)/3'
_refine_ls_weighting_scheme calc
_refine_ls_wR_factor_gt 0.1163
_refine_ls_wR_factor_ref 0.1294
_reflns_number_gt 6824
_reflns_number_total 8040
_reflns_threshold_expression I>2\s(I)
_cod_data_source_file ci5115.cif
_cod_data_source_block I
_cod_original_sg_symbol_H-M 'C 2/c'
_cod_database_code 2226388
_cod_database_fobs_code 2226388

loop_
_symmetry_equiv_pos_as_xyz
'x, y, z'
'-x, y, -z+1/2'
'x+1/2, y+1/2, z'
'-x+1/2, y+1/2, -z+1/2'
'-x, -y, -z'
'x, -y, z-1/2'
'-x+1/2, -y+1/2, -z'
'x+1/2, -y+1/2, z-1/2'

loop_
_atom_site_type_symbol
_atom_site_label
_atom_site_fract_x
_atom_site_fract_y
_atom_site_fract_z
_atom_site_U_iso_or_equiv
_atom_site_adp_type
_atom_site_calc_flag
_atom_site_refinement_flags
_atom_site_occupancy
_atom_site_disorder_assembly
_atom_site_disorder_group
Cl Cl1 0.307309(11) 0.57598(4) 0.096234(18) 0.02454(8) Uani d . 1 . .
Cl Cl2 0.082300(12) 0.91419(4) 0.399331(14) 0.01982(8) Uani d . 1 . .
O O1 0.11797(3) 0.91625(11) 0.04367(4) 0.01529(16) Uani d . 1 . .
O O2 0.04987(3) 0.57525(11) 0.15715(4) 0.01615(16) Uani d . 1 . .
O O3 0.28912(4) 0.93539(12) 0.08837(5) 0.02288(19) Uani d . 1 . .
O O4 0.20796(3) 0.42435(11) 0.07368(5) 0.01987(17) Uani d . 1 . .
O O5 0.16660(4) 0.88991(14) 0.18631(5) 0.0263(2) Uani d . 1 . .
O O6 0.16179(4) 0.62171(15) 0.20959(5) 0.0296(2) Uani d . 1 . .
O O7 0.07442(4) 0.55550(12) 0.37357(4) 0.01848(17) Uani d . 1 . .
O O8 0.07019(4) 1.06655(11) 0.27317(4) 0.01907(17) Uani d . 1 . .
N N1 0.20277(4) 0.92889(13) 0.06785(5) 0.01634(18) Uani d . 1 . .
N N2 0.16079(4) 0.66706(13) 0.05757(5) 0.01477(17) Uani d . 1 . .
N N3 0.06228(4) 0.56256(13) 0.26376(5) 0.01535(18) Uani d . 1 . .
N N4 0.06122(4) 0.82430(13) 0.21320(5) 0.01471(17) Uani d . 1 . .
C C1 0.24667(4) 0.84915(16) 0.07879(6) 0.0167(2) Uani d . 1 . .
C C2 0.25047(4) 0.67647(16) 0.08112(6) 0.0171(2) Uani d . 1 . .
C C3 0.20559(4) 0.58939(15) 0.07043(5) 0.0152(2) Uani d . 1 . .
C C4 0.16281(4) 0.83107(15) 0.05732(5) 0.01390(19) Uani d . 1 . .
C C5 0.07753(4) 0.82779(14) 0.04464(5) 0.01343(18) Uani d . 1 . .
C C6 0.02637(4) 0.83115(16) -0.01690(5) 0.0172(2) Uani d . 1 . .
H H6A 0.0207 0.8867 -0.0565 0.021 Uiso calc R 1 . .
C C7 -0.01650(4) 0.75105(17) -0.01925(6) 0.0206(2) Uani d . 1 . .
H H7A -0.0510 0.7533 -0.0605 0.025 Uiso calc R 1 . .
C C8 -0.00804(4) 0.66766(16) 0.03972(6) 0.0179(2) Uani d . 1 . .
H H8A -0.0366 0.6133 0.0382 0.022 Uiso calc R 1 . .
C C9 0.04341(4) 0.66658(15) 0.10068(5) 0.01393(18) Uani d . 1 . .
C C10 0.08739(4) 0.74658(14) 0.10524(5) 0.01335(18) Uani d . 1 . .
C C11 0.05844(4) 0.66055(15) 0.21417(5) 0.01376(18) Uani d . 1 . .
C C12 0.06937(4) 0.64190(16) 0.32011(5) 0.01463(19) Uani d . 1 . .
C C13 0.07199(4) 0.81463(15) 0.32568(5) 0.01496(19) Uani d . 1 . .
C C14 0.06775(4) 0.90169(15) 0.26965(5) 0.01476(19) Uani d . 1 . .
C C15 0.28520(6) 1.11370(19) 0.08786(9) 0.0296(3) Uani d . 1 . .
H H15A 0.3151 1.1619 0.0877 0.044 Uiso calc R 1 . .
H H15B 0.2863 1.1497 0.1291 0.044 Uiso calc R 1 . .
H H15C 0.2516 1.1484 0.0464 0.044 Uiso calc R 1 . .
C C16 0.16177(5) 0.33858(18) 0.06581(8) 0.0262(3) Uani d . 1 . .
H H16A 0.1695 0.2218 0.0735 0.039 Uiso calc R 1 . .
H H16B 0.1306 0.3562 0.0190 0.039 Uiso calc R 1 . .
H H16C 0.1545 0.3807 0.0997 0.039 Uiso calc R 1 . .
C C17 0.14212(4) 0.74193(17) 0.17246(6) 0.0187(2) Uani d . 1 . .
C C18 0.22073(7) 0.8981(3) 0.24900(9) 0.0473(5) Uani d . 1 . .
H H18A 0.2353 1.0076 0.2534 0.071 Uiso calc R 1 . .
H H18B 0.2435 0.8182 0.2456 0.071 Uiso calc R 1 . .
H H18C 0.2194 0.8740 0.2897 0.071 Uiso calc R 1 . .
C C19 0.07186(6) 0.37652(18) 0.36714(6) 0.0226(2) Uani d . 1 . .
H H19A 0.0735 0.3285 0.4072 0.034 Uiso calc R 1 . .
H H19B 0.1019 0.3373 0.3653 0.034 Uiso calc R 1 . .
H H19C 0.0384 0.3449 0.3247 0.034 Uiso calc R 1 . .
C C20 0.07386(7) 1.15252(18) 0.21994(7) 0.0286(3) Uani d . 1 . .
H H20A 0.0771 1.2698 0.2292 0.043 Uiso calc R 1 . .
H H20B 0.0418 1.1311 0.1743 0.043 Uiso calc R 1 . .
H H20C 0.1052 1.1140 0.2209 0.043 Uiso calc R 1 . .

loop_
_atom_site_aniso_label
_atom_site_aniso_U_11
_atom_site_aniso_U_22
_atom_site_aniso_U_33
_atom_site_aniso_U_12
_atom_site_aniso_U_13
_atom_site_aniso_U_23
Cl1 0.01660(12) 0.02313(16) 0.03475(16) 0.00517(10) 0.01454(11) 0.00213(12)
Cl2 0.02636(14) 0.02056(15) 0.01647(12) -0.00313(10) 0.01420(10) -0.00502(9)
O1 0.0144(3) 0.0143(4) 0.0208(3) 0.0030(3) 0.0119(3) 0.0037(3)
O2 0.0246(4) 0.0139(4) 0.0150(3) -0.0023(3) 0.0141(3) -0.0023(3)
O3 0.0179(4) 0.0186(4) 0.0352(5) 0.0000(3) 0.0164(3) 0.0014(4)
O4 0.0170(3) 0.0131(4) 0.0280(4) 0.0012(3) 0.0113(3) -0.0011(3)
O5 0.0220(4) 0.0305(5) 0.0185(4) -0.0102(4) 0.0060(3) -0.0027(4)
O6 0.0222(4) 0.0338(6) 0.0234(4) 0.0043(4) 0.0064(3) 0.0104(4)
O7 0.0266(4) 0.0176(4) 0.0158(3) -0.0012(3) 0.0144(3) 0.0008(3)
O8 0.0267(4) 0.0131(4) 0.0175(3) 0.0004(3) 0.0121(3) -0.0015(3)
N1 0.0160(4) 0.0151(5) 0.0205(4) 0.0010(3) 0.0116(3) 0.0012(3)
N2 0.0148(4) 0.0142(4) 0.0162(3) 0.0020(3) 0.0090(3) 0.0003(3)
N3 0.0185(4) 0.0154(5) 0.0155(4) -0.0007(3) 0.0114(3) -0.0009(3)
N4 0.0179(4) 0.0139(4) 0.0139(3) 0.0006(3) 0.0097(3) -0.0008(3)
C1 0.0146(4) 0.0176(5) 0.0190(4) -0.0001(4) 0.0100(3) 0.0005(4)
C2 0.0141(4) 0.0174(5) 0.0206(4) 0.0033(4) 0.0100(3) 0.0008(4)
C3 0.0153(4) 0.0142(5) 0.0156(4) 0.0023(4) 0.0081(3) 0.0002(4)
C4 0.0135(4) 0.0156(5) 0.0140(4) 0.0023(4) 0.0083(3) 0.0011(4)
C5 0.0142(4) 0.0135(5) 0.0155(4) 0.0013(4) 0.0100(3) -0.0001(4)
C6 0.0165(4) 0.0212(6) 0.0144(4) 0.0016(4) 0.0088(3) 0.0019(4)
C7 0.0154(4) 0.0270(7) 0.0167(4) -0.0003(4) 0.0071(3) 0.0010(4)
C8 0.0162(4) 0.0211(6) 0.0182(4) -0.0024(4) 0.0105(4) -0.0020(4)
C9 0.0178(4) 0.0133(5) 0.0137(4) -0.0001(4) 0.0105(3) -0.0011(4)
C10 0.0144(4) 0.0136(5) 0.0130(4) 0.0007(3) 0.0081(3) -0.0009(3)
C11 0.0146(4) 0.0154(5) 0.0136(4) -0.0007(4) 0.0092(3) -0.0020(4)
C12 0.0146(4) 0.0177(5) 0.0135(4) -0.0005(4) 0.0089(3) 0.0000(4)
C13 0.0171(4) 0.0161(5) 0.0139(4) -0.0004(4) 0.0099(3) -0.0025(4)
C14 0.0153(4) 0.0142(5) 0.0149(4) 0.0006(4) 0.0083(3) -0.0013(4)
C15 0.0243(6) 0.0186(6) 0.0490(8) -0.0024(5) 0.0220(6) 0.0008(6)
C16 0.0207(5) 0.0153(6) 0.0407(7) -0.0013(4) 0.0155(5) -0.0015(5)
C17 0.0161(4) 0.0242(6) 0.0156(4) -0.0012(4) 0.0085(3) 0.0002(4)
C18 0.0290(7) 0.0602(13) 0.0281(7) -0.0201(8) -0.0003(6) -0.0017(7)
C19 0.0323(6) 0.0183(6) 0.0214(5) -0.0017(5) 0.0173(4) 0.0016(5)
C20 0.0497(8) 0.0162(6) 0.0220(5) 0.0018(6) 0.0209(5) 0.0020(5)

loop_
_atom_type_symbol
_atom_type_description
_atom_type_scat_dispersion_real
_atom_type_scat_dispersion_imag
_atom_type_scat_source
C C 0.0033 0.0016 'International Tables Vol C Tables 4.2.6.8 and 6.1.1.4'
H H 0.0000 0.0000 'International Tables Vol C Tables 4.2.6.8 and 6.1.1.4'
N N 0.0061 0.0033 'International Tables Vol C Tables 4.2.6.8 and 6.1.1.4'
O O 0.0106 0.0060 'International Tables Vol C Tables 4.2.6.8 and 6.1.1.4'
Cl Cl 0.1484 0.1585 'International Tables Vol C Tables 4.2.6.8 and 6.1.1.4'

loop_
_geom_angle_atom_site_label_1
_geom_angle_atom_site_label_2
_geom_angle_atom_site_label_3
_geom_angle_site_symmetry_1
_geom_angle_site_symmetry_3
_geom_angle
_geom_angle_publ_flag
C4 O1 C5 . . 117.72(9) ?
C11 O2 C9 . . 117.70(9) ?
C1 O3 C15 . . 116.92(10) ?
C3 O4 C16 . . 116.97(9) ?
C17 O5 C18 . . 115.74(13) ?
C12 O7 C19 . . 117.10(9) ?
C14 O8 C20 . . 117.10(9) ?
C4 N1 C1 . . 114.76(11) ?
C4 N2 C3 . . 115.27(9) ?
C11 N3 C12 . . 114.78(10) ?
C11 N4 C14 . . 115.29(9) ?
N1 C1 O3 . . 120.02(11) ?
N1 C1 C2 . . 122.37(10) ?
O3 C1 C2 . . 117.60(10) ?
C3 C2 C1 . . 116.54(10) ?
C3 C2 Cl1 . . 121.59(10) ?
C1 C2 Cl1 . . 121.87(9) ?
O4 C3 N2 . . 119.63(10) ?
O4 C3 C2 . . 118.50(10) ?
N2 C3 C2 . . 121.87(11) ?
N2 C4 N1 . . 129.15(10) ?
N2 C4 O1 . . 117.63(9) ?
N1 C4 O1 . . 113.22(10) ?
C6 C5 O1 . . 116.19(9) ?
C6 C5 C10 . . 121.70(9) ?
O1 C5 C10 . . 122.04(9) ?
C5 C6 C7 . . 119.62(10) ?
C5 C6 H6A . . 120.2 ?
C7 C6 H6A . . 120.2 ?
C8 C7 C6 . . 120.21(10) ?
C8 C7 H7A . . 119.9 ?
C6 C7 H7A . . 119.9 ?
C9 C8 C7 . . 119.10(10) ?
C9 C8 H8A . . 120.4 ?
C7 C8 H8A . . 120.4 ?
C8 C9 O2 . . 116.45(9) ?
C8 C9 C10 . . 122.36(10) ?
O2 C9 C10 . . 121.14(9) ?
C9 C10 C5 . . 117.01(9) ?
C9 C10 C17 . . 120.20(9) ?
C5 C10 C17 . . 122.79(9) ?
N4 C11 N3 . . 129.10(10) ?
N4 C11 O2 . . 118.04(9) ?
N3 C11 O2 . . 112.86(10) ?
O7 C12 N3 . . 119.87(11) ?
O7 C12 C13 . . 117.78(9) ?
N3 C12 C13 . . 122.35(10) ?
C14 C13 C12 . . 116.54(9) ?
C14 C13 Cl2 . . 121.81(9) ?
C12 C13 Cl2 . . 121.61(8) ?
O8 C14 N4 . . 119.85(10) ?
O8 C14 C13 . . 118.24(10) ?
N4 C14 C13 . . 121.92(11) ?
O3 C15 H15A . . 109.5 ?
O3 C15 H15B . . 109.5 ?
H15A C15 H15B . . 109.5 ?
O3 C15 H15C . . 109.5 ?
H15A C15 H15C . . 109.5 ?
H15B C15 H15C . . 109.5 ?
O4 C16 H16A . . 109.5 ?
O4 C16 H16B . . 109.5 ?
H16A C16 H16B . . 109.5 ?
O4 C16 H16C . . 109.5 ?
H16A C16 H16C . . 109.5 ?
H16B C16 H16C . . 109.5 ?
O6 C17 O5 . . 124.13(11) ?
O6 C17 C10 . . 124.84(12) ?
O5 C17 C10 . . 111.03(10) ?
O5 C18 H18A . . 109.5 ?
O5 C18 H18B . . 109.5 ?
H18A C18 H18B . . 109.5 ?
O5 C18 H18C . . 109.5 ?
H18A C18 H18C . . 109.5 ?
H18B C18 H18C . . 109.5 ?
O7 C19 H19A . . 109.5 ?
O7 C19 H19B . . 109.5 ?
H19A C19 H19B . . 109.5 ?
O7 C19 H19C . . 109.5 ?
H19A C19 H19C . . 109.5 ?
H19B C19 H19C . . 109.5 ?
O8 C20 H20A . . 109.5 ?
O8 C20 H20B . . 109.5 ?
H20A C20 H20B . . 109.5 ?
O8 C20 H20C . . 109.5 ?
H20A C20 H20C . . 109.5 ?
H20B C20 H20C . . 109.5 ?

loop_
_geom_bond_atom_site_label_1
_geom_bond_atom_site_label_2
_geom_bond_site_symmetry_2
_geom_bond_distance
_geom_bond_publ_flag
Cl1 C2 . 1.7126(11) ?
Cl2 C13 . 1.7187(11) ?
O1 C4 . 1.3621(12) ?
O1 C5 . 1.3944(13) ?
O2 C11 . 1.3569(12) ?
O2 C9 . 1.3929(13) ?
O3 C1 . 1.3370(14) ?
O3 C15 . 1.4393(18) ?
O4 C3 . 1.3301(14) ?
O4 C16 . 1.4436(15) ?
O5 C17 . 1.3370(16) ?
O5 C18 . 1.4432(17) ?
O6 C17 . 1.2023(16) ?
O7 C12 . 1.3301(13) ?
O7 C19 . 1.4457(16) ?
O8 C14 . 1.3288(14) ?
O8 C20 . 1.4415(15) ?
N1 C4 . 1.3224(14) ?
N1 C1 . 1.3365(14) ?
N2 C4 . 1.3215(16) ?
N2 C3 . 1.3372(14) ?
N3 C11 . 1.3238(14) ?
N3 C12 . 1.3353(13) ?
N4 C11 . 1.3214(16) ?
N4 C14 . 1.3360(13) ?
C1 C2 . 1.3930(18) ?
C2 C3 . 1.3923(15) ?
C5 C6 . 1.3834(14) ?
C5 C10 . 1.3978(14) ?
C6 C7 . 1.3889(16) ?
C6 H6A . 0.93 ?
C7 C8 . 1.3881(16) ?
C7 H7A . 0.93 ?
C8 C9 . 1.3824(14) ?
C8 H8A . 0.93 ?
C9 C10 . 1.3952(14) ?
C10 C17 . 1.4934(15) ?
C12 C13 . 1.3943(17) ?
C13 C14 . 1.3918(15) ?
C15 H15A . 0.96 ?
C15 H15B . 0.96 ?
C15 H15C . 0.96 ?
C16 H16A . 0.96 ?
C16 H16B . 0.96 ?
C16 H16C . 0.96 ?
C18 H18A . 0.96 ?
C18 H18B . 0.96 ?
C18 H18C . 0.96 ?
C19 H19A . 0.96 ?
C19 H19B . 0.96 ?
C19 H19C . 0.96 ?
C20 H20A . 0.96 ?
C20 H20B . 0.96 ?
C20 H20C . 0.96 ?

loop_
_geom_hbond_atom_site_label_D
_geom_hbond_atom_site_label_H
_geom_hbond_atom_site_label_A
_geom_hbond_site_symmetry_A
_geom_hbond_distance_DH
_geom_hbond_distance_HA
_geom_hbond_distance_DA
_geom_hbond_angle_DHA
_geom_hbond_publ_flag
C16 H16A N1 1_545 0.96 2.58 3.5018(19) 161 yes
C20 H20A N3 1_565 0.96 2.59 3.5148(19) 161 yes

loop_
_geom_torsion_atom_site_label_1
_geom_torsion_atom_site_label_2
_geom_torsion_atom_site_label_3
_geom_torsion_atom_site_label_4
_geom_torsion_site_symmetry_1
_geom_torsion_site_symmetry_2
_geom_torsion_site_symmetry_3
_geom_torsion_site_symmetry_4
_geom_torsion
_geom_torsion_publ_flag
C4 N1 C1 O3 . . . . 178.40(10) ?
C4 N1 C1 C2 . . . . -1.96(15) ?
C15 O3 C1 N1 . . . . 1.42(16) ?
C15 O3 C1 C2 . . . . -178.24(11) ?
N1 C1 C2 C3 . . . . 0.85(16) ?
O3 C1 C2 C3 . . . . -179.50(10) ?
N1 C1 C2 Cl1 . . . . -179.21(8) ?
O3 C1 C2 Cl1 . . . . 0.44(15) ?
C16 O4 C3 N2 . . . . -2.55(15) ?
C16 O4 C3 C2 . . . . 177.03(10) ?
C4 N2 C3 O4 . . . . 178.15(10) ?
C4 N2 C3 C2 . . . . -1.42(14) ?
C1 C2 C3 O4 . . . . -178.62(10) ?
Cl1 C2 C3 O4 . . . . 1.43(14) ?
C1 C2 C3 N2 . . . . 0.95(15) ?
Cl1 C2 C3 N2 . . . . -178.99(8) ?
C3 N2 C4 N1 . . . . 0.15(16) ?
C3 N2 C4 O1 . . . . 179.26(9) ?
C1 N1 C4 N2 . . . . 1.52(16) ?
C1 N1 C4 O1 . . . . -177.62(9) ?
C5 O1 C4 N2 . . . . 12.29(13) ?
C5 O1 C4 N1 . . . . -168.46(9) ?
C4 O1 C5 C6 . . . . -121.76(11) ?
C4 O1 C5 C10 . . . . 61.09(13) ?
O1 C5 C6 C7 . . . . -177.67(11) ?
C10 C5 C6 C7 . . . . -0.51(18) ?
C5 C6 C7 C8 . . . . -0.20(19) ?
C6 C7 C8 C9 . . . . 0.43(19) ?
C7 C8 C9 O2 . . . . -177.46(11) ?
C7 C8 C9 C10 . . . . 0.03(18) ?
C11 O2 C9 C8 . . . . -110.10(11) ?
C11 O2 C9 C10 . . . . 72.38(13) ?
C8 C9 C10 C5 . . . . -0.70(16) ?
O2 C9 C10 C5 . . . . 176.68(10) ?
C8 C9 C10 C17 . . . . 179.84(11) ?
O2 C9 C10 C17 . . . . -2.78(16) ?
C6 C5 C10 C9 . . . . 0.94(16) ?
O1 C5 C10 C9 . . . . 177.93(10) ?
C6 C5 C10 C17 . . . . -179.62(11) ?
O1 C5 C10 C17 . . . . -2.62(17) ?
C14 N4 C11 N3 . . . . -1.47(16) ?
C14 N4 C11 O2 . . . . 177.68(9) ?
C12 N3 C11 N4 . . . . 0.79(16) ?
C12 N3 C11 O2 . . . . -178.39(9) ?
C9 O2 C11 N4 . . . . -1.34(13) ?
C9 O2 C11 N3 . . . . 177.94(9) ?
C19 O7 C12 N3 . . . . 0.01(14) ?
C19 O7 C12 C13 . . . . -179.72(10) ?
C11 N3 C12 O7 . . . . -179.16(9) ?
C11 N3 C12 C13 . . . . 0.55(14) ?
O7 C12 C13 C14 . . . . 178.67(9) ?
N3 C12 C13 C14 . . . . -1.04(15) ?
O7 C12 C13 Cl2 . . . . 0.85(14) ?
N3 C12 C13 Cl2 . . . . -178.87(8) ?
C20 O8 C14 N4 . . . . -9.19(15) ?
C20 O8 C14 C13 . . . . 170.99(11) ?
C11 N4 C14 O8 . . . . -179.01(10) ?
C11 N4 C14 C13 . . . . 0.81(14) ?
C12 C13 C14 O8 . . . . -179.86(10) ?
Cl2 C13 C14 O8 . . . . -2.04(14) ?
C12 C13 C14 N4 . . . . 0.31(15) ?
Cl2 C13 C14 N4 . . . . 178.14(8) ?
C18 O5 C17 O6 . . . . 2.3(2) ?
C18 O5 C17 C10 . . . . -177.92(13) ?
C9 C10 C17 O6 . . . . 41.16(17) ?
C5 C10 C17 O6 . . . . -138.26(13) ?
C9 C10 C17 O5 . . . . -138.63(11) ?
C5 C10 C17 O5 . . . . 41.94(15) ?

loop_
_cod_related_entry_id
_cod_related_entry_database
_cod_related_entry_code
1 ChemSpider 24745425
